data_7717110
loop_
_publ_author_name
'Horniichuk, Oleksandr Ye'
'Vendier, Laure'
'Salmon, Lionel'
'Bousseksou, Azzedine'

_publ_section_title
;
 Gradual spin crossover behavior encompasing room temperature in an
 iron(II) complex based on a heteroscorpionate ligand.
;
_journal_issue 41
_journal_name_full 'Dalton transactions (Cambridge, England : 2003)'
_journal_page_first 17083
_journal_page_last 17096
_journal_paper_doi 10.1039/d4dt02244k
_journal_volume 53
_journal_year 2024
_chemical_formula_moiety 'C18 H16 B2 Fe N16'
_chemical_formula_sum 'C18 H16 B2 Fe N16'
_chemical_formula_weight 533.90
_space_group_IT_number 15
_space_group_name_Hall '-C 2yc'
_space_group_name_H-M_alt 'C 1 2/c 1'
_symmetry_cell_setting monoclinic
_symmetry_space_group_name_Hall '-C 2yc'
_symmetry_space_group_name_H-M 'C 1 2/c 1'
_atom_sites_solution_hydrogens difmap
_atom_sites_solution_primary direct
_audit_update_record
;
2024-07-15 deposited with the CCDC.	2024-09-26 downloaded from the CCDC.
;
_cell_angle_alpha 90
_cell_angle_beta 91.540(6)
_cell_angle_gamma 90
_cell_formula_units_Z 4
_cell_length_a 9.6251(18)
_cell_length_b 18.494(3)
_cell_length_c 13.335(3)
_cell_measurement_reflns_used 7881
_cell_measurement_temperature 100
_cell_measurement_theta_max 25.88
_cell_measurement_theta_min 2.20
_cell_volume 2372.9(8)
_computing_cell_refinement 'Apex2 (Bruker AXS, 2006)'
_computing_data_collection 'Apex2 (Bruker AXS, 2006)'
_computing_data_reduction 'Apex2 (Bruker AXS, 2006)'
_computing_molecular_graphics 'CAMERON (Watkin et al., 1996)'
_computing_publication_material 'CRYSTALS (Betteridge et al., 2003)'
_computing_structure_refinement 'CRYSTALS (Betteridge et al., 2003)'
_computing_structure_solution 'SHELXS 86 (Sheldrick, 1986)'
_diffrn_ambient_temperature 100
_diffrn_measured_fraction_theta_full 1.000
_diffrn_measured_fraction_theta_max 0.984
_diffrn_measurement_device Area
_diffrn_measurement_device_type 'Bruker Kappa Apex2'
_diffrn_measurement_method '\f & \w scans'
_diffrn_radiation_monochromator graphite
_diffrn_radiation_type 'Mo K\a'
_diffrn_radiation_wavelength 0.71073
_diffrn_reflns_av_R_equivalents 0.066
_diffrn_reflns_av_unetI/netI 0.084
_diffrn_reflns_limit_h_max 14
_diffrn_reflns_limit_h_min -14
_diffrn_reflns_limit_k_max 27
_diffrn_reflns_limit_k_min -27
_diffrn_reflns_limit_l_max 19
_diffrn_reflns_limit_l_min -19
_diffrn_reflns_number 34154
_diffrn_reflns_theta_full 30.784
_diffrn_reflns_theta_max 31.736
_diffrn_reflns_theta_min 2.202
_diffrn_standards_number 0
_exptl_absorpt_coefficient_mu 0.680
_exptl_absorpt_correction_T_max 0.99
_exptl_absorpt_correction_T_min 0.95
_exptl_absorpt_correction_type multi-scan
_exptl_absorpt_process_details 'SADABS (Siemens, 1996)'
_exptl_crystal_colour yellow
_exptl_crystal_density_diffrn 1.494
_exptl_crystal_density_method 'not measured'
_exptl_crystal_description parallelepiped
_exptl_crystal_F_000 1088
_exptl_crystal_size_max 0.150
_exptl_crystal_size_mid 0.080
_exptl_crystal_size_min 0.020
_refine_diff_density_max 0.48
_refine_diff_density_min -0.45
_refine_ls_extinction_method None
_refine_ls_goodness_of_fit_ref 0.8531
_refine_ls_hydrogen_treatment noref
_refine_ls_matrix_type full
_refine_ls_number_parameters 169
_refine_ls_number_reflns 3975
_refine_ls_number_restraints 0
_refine_ls_R_factor_all 0.0541
_refine_ls_R_factor_gt 0.0368
_refine_ls_shift/su_max 0.0004298
_refine_ls_shift/su_mean 0.0000440
_refine_ls_structure_factor_coef Fsqd
_refine_ls_weighting_details
;
 Method= Modified Sheldrick 
 w=1/[\s^2^(F^2^) + ( 0.07P)^2^ + 3.73P] 
 ,where P=(max(Fo^2^,0) + 2Fc^2^)/3 
;
_refine_ls_weighting_scheme calc
_refine_ls_wR_factor_all 0.1210
_refine_ls_wR_factor_gt 0.1021
_refine_ls_wR_factor_ref 0.1210
_reflns_limit_h_max 14
_reflns_limit_h_min -14
_reflns_limit_k_max 27
_reflns_limit_k_min 0
_reflns_limit_l_max 19
_reflns_limit_l_min 0
_reflns_number_gt 3086
_reflns_number_total 3978
_reflns_threshold_expression I>2.0\s(I)
_oxford_diffrn_Wilson_B_factor 0.00
_oxford_diffrn_Wilson_scale 0.00
_oxford_refine_ls_r_factor_ref 0.0541
_oxford_refine_ls_scale 0.11061(5)
_oxford_reflns_number_all 3978
_cod_data_source_file d4dt02244k2.cif
_cod_data_source_block OH202
_cod_depositor_comments 'Adding full bibliography for 7717105--7717112.cif.'
_cod_original_sg_symbol_H-M 'C 1 2/c 1 '
_cod_database_code 7717110
_oxford_refine_reflns_threshold_expression I>-3.0\s(I)
_oxford_refine_ls_r_factor_all 0.0543
_oxford_refine_ls_wr_factor_all 0.1221

loop_
_symmetry_equiv_pos_as_xyz
x,y,z
-x,-y,-z
x+1/2,y+1/2,z
-x+1/2,-y+1/2,-z
-x,y,-z+1/2
x,-y,z+1/2
-x+1/2,y+1/2,-z+1/2
x+1/2,-y+1/2,z+1/2

loop_
_atom_site_label
_atom_site_type_symbol
_atom_site_fract_x
_atom_site_fract_y
_atom_site_fract_z
_atom_site_U_iso_or_equiv
_atom_site_occupancy
_atom_site_adp_type
_atom_site_refinement_flags_posn
_atom_site_refinement_flags_adp
_atom_site_refinement_flags_occupancy
_atom_site_disorder_assembly
_atom_site_disorder_group
_atom_site_attached_hydrogens
Fe1 Fe 0.2500 0.7500 0.5000 0.0245 1.0000 Uani S . . . . .
N6 N 0.28825(16) 0.73728(7) 0.35732(11) 0.0293 1.0000 Uani . . . . . .
N5 N 0.31205(16) 0.79654(8) 0.29964(11) 0.0329 1.0000 Uani . . . . . .
N8 N 0.2569(3) 0.54925(12) 0.3404(2) 0.0755 1.0000 Uani . . . . . .
N1 N 0.41854(16) 0.87108(8) 0.43544(11) 0.0326 1.0000 Uani . . . . . .
N2 N 0.40734(15) 0.81911(8) 0.50722(11) 0.0314 1.0000 Uani . . . . . .
N4 N 0.12427(15) 0.83084(8) 0.46110(11) 0.0305 1.0000 Uani . . . . . .
C8 C 0.3322(2) 0.77354(13) 0.20588(14) 0.0417 1.0000 Uani . . . . . .
N7 N 0.3241(2) 0.70237(11) 0.19816(12) 0.0462 1.0000 Uani . . . . . .
C7 C 0.29718(19) 0.68231(10) 0.29312(14) 0.0356 1.0000 Uani . . . . . .
C9 C 0.2759(3) 0.60830(12) 0.32183(17) 0.0473 1.0000 Uani . . . . . .
B1 B 0.3103(2) 0.87328(11) 0.34948(15) 0.0342 1.0000 Uani . . . . . .
C3 C 0.5311(2) 0.91258(10) 0.45600(16) 0.0409 1.0000 Uani . . . . . .
C2 C 0.5952(2) 0.88722(13) 0.54223(18) 0.0478 1.0000 Uani . . . . . .
C1 C 0.5142(2) 0.82867(11) 0.57138(15) 0.0404 1.0000 Uani . . . . . .
N3 N 0.16692(16) 0.88142(8) 0.39419(12) 0.0340 1.0000 Uani . . . . . .
C6 C 0.0661(2) 0.93058(11) 0.37833(17) 0.0461 1.0000 Uani . . . . . .
C5 C -0.0447(2) 0.91255(13) 0.43538(19) 0.0511 1.0000 Uani . . . . . .
C4 C -0.0041(2) 0.84989(11) 0.48599(15) 0.0399 1.0000 Uani . . . . . .
H81 H 0.3502 0.8054 0.1509 0.0492 1.0000 Uiso . . . . . .
H31 H 0.5613 0.9527 0.4168 0.0483 1.0000 Uiso . . . . . .
H21 H 0.6772 0.9062 0.5749 0.0564 1.0000 Uiso . . . . . .
H11 H 0.5331 0.7982 0.6290 0.0485 1.0000 Uiso . . . . . .
H61 H 0.0720 0.9715 0.3343 0.0547 1.0000 Uiso . . . . . .
H51 H -0.1323 0.9370 0.4391 0.0599 1.0000 Uiso . . . . . .
H41 H -0.0595 0.8239 0.5322 0.0471 1.0000 Uiso . . . . . .
H1 H 0.3369 0.9142 0.2934 0.0500 1.0000 Uiso . . . . . .

loop_
_atom_site_aniso_label
_atom_site_aniso_U_11
_atom_site_aniso_U_22
_atom_site_aniso_U_33
_atom_site_aniso_U_23
_atom_site_aniso_U_13
_atom_site_aniso_U_12
Fe1 0.02746(16) 0.02338(15) 0.02282(15) 0.00382(11) 0.00448(11) 0.00157(11)
N6 0.0336(7) 0.0288(7) 0.0259(6) 0.0025(5) 0.0048(5) 0.0006(5)
N5 0.0368(7) 0.0364(7) 0.0258(6) 0.0059(6) 0.0066(5) -0.0030(6)
N8 0.099(2) 0.0385(11) 0.0882(18) -0.0045(11) -0.0085(15) 0.0022(11)
N1 0.0360(7) 0.0270(6) 0.0351(7) 0.0036(5) 0.0058(6) -0.0033(5)
N2 0.0327(7) 0.0295(7) 0.0320(7) 0.0045(5) 0.0026(5) -0.0012(5)
N4 0.0334(7) 0.0282(6) 0.0302(7) 0.0066(5) 0.0050(5) 0.0040(5)
C8 0.0428(10) 0.0578(12) 0.0249(8) 0.0025(8) 0.0071(7) -0.0076(9)
N7 0.0514(10) 0.0580(11) 0.0295(8) -0.0094(7) 0.0077(7) -0.0040(8)
C7 0.0363(9) 0.0382(9) 0.0325(8) -0.0056(7) 0.0025(7) 0.0016(7)
C9 0.0571(13) 0.0385(10) 0.0463(11) -0.0093(8) -0.0012(9) 0.0050(9)
B1 0.0396(10) 0.0306(9) 0.0326(9) 0.0088(7) 0.0060(8) -0.0014(7)
C3 0.0397(9) 0.0338(9) 0.0498(11) -0.0021(8) 0.0089(8) -0.0083(7)
C2 0.0391(10) 0.0489(11) 0.0551(13) -0.0027(10) -0.0016(9) -0.0110(9)
C1 0.0365(9) 0.0440(10) 0.0404(10) 0.0022(8) -0.0025(7) -0.0018(8)
N3 0.0379(8) 0.0288(7) 0.0353(7) 0.0106(6) 0.0038(6) 0.0041(6)
C6 0.0490(11) 0.0369(10) 0.0524(12) 0.0152(9) 0.0012(9) 0.0110(8)
C5 0.0444(11) 0.0468(11) 0.0623(14) 0.0115(10) 0.0063(10) 0.0185(9)
C4 0.0358(9) 0.0417(10) 0.0428(10) 0.0073(8) 0.0108(7) 0.0077(7)

loop_
_atom_type_symbol
_atom_type_scat_dispersion_real
_atom_type_scat_dispersion_imag
_atom_type_scat_Cromer_Mann_a1
_atom_type_scat_Cromer_Mann_b1
_atom_type_scat_Cromer_Mann_a2
_atom_type_scat_Cromer_Mann_b2
_atom_type_scat_Cromer_Mann_a3
_atom_type_scat_Cromer_Mann_b3
_atom_type_scat_Cromer_Mann_a4
_atom_type_scat_Cromer_Mann_b4
_atom_type_scat_Cromer_Mann_c
_atom_type_scat_source
C 0.0033 0.0016 2.3100 20.8439 1.0200 10.2075 1.5886 0.5687 0.8650 51.6512 0.2156 'International Tables Vol C 4.2.6.8 and 6.1.1.4'
H 0.0000 0.0000 0.4930 10.5109 0.3229 26.1257 0.1402 3.1424 0.0408 57.7998 0.0030 'International Tables Vol C 4.2.6.8 and 6.1.1.4'
N 0.0061 0.0033 12.2126 0.0057 3.1322 9.8933 2.0125 28.9975 1.1663 0.5826 -11.5290 'International Tables Vol C 4.2.6.8 and 6.1.1.4'
Fe 0.3463 0.8444 11.7695 4.7611 7.3573 0.3072 3.5222 15.3535 2.3045 76.8805 1.0369 'International Tables Vol C 4.2.6.8 and 6.1.1.4'
B 0.0013 0.0007 2.0545 23.2185 1.3326 1.0210 1.0979 60.3498 0.7068 0.1403 -0.1932 'International Tables Vol C 4.2.6.8 and 6.1.1.4'

loop_
_geom_angle_atom_site_label_1
_geom_angle_site_symmetry_1
_geom_angle_atom_site_label_2
_geom_angle_site_symmetry_2
_geom_angle_atom_site_label_3
_geom_angle_site_symmetry_3
_geom_angle
_geom_angle_publ_flag
N4 4_566 Fe1 . N2 4_566 89.24(6) yes
N4 4_566 Fe1 . N6 4_566 88.04(6) yes
N2 4_566 Fe1 . N6 4_566 87.79(6) yes
N4 4_566 Fe1 . N6 . 91.96(6) yes
N2 4_566 Fe1 . N6 . 92.21(6) yes
N6 4_566 Fe1 . N6 . 179.99 yes
N4 4_566 Fe1 . N2 . 90.76(6) yes
N2 4_566 Fe1 . N2 . 179.99 yes
N6 4_566 Fe1 . N2 . 92.21(6) yes
N6 . Fe1 . N2 . 87.79(6) yes
N4 4_566 Fe1 . N4 . 179.99 yes
N2 4_566 Fe1 . N4 . 90.76(6) yes
N6 4_566 Fe1 . N4 . 91.96(6) yes
N6 . Fe1 . N4 . 88.04(6) yes
N2 . Fe1 . N4 . 89.24(6) yes
Fe1 . N6 . N5 . 119.35(11) yes
Fe1 . N6 . C7 . 136.99(12) yes
N5 . N6 . C7 . 103.66(14) yes
N6 . N5 . C8 . 107.60(15) yes
N6 . N5 . B1 . 119.03(13) yes
C8 . N5 . B1 . 133.36(16) yes
N2 . N1 . B1 . 118.70(14) yes
N2 . N1 . C3 . 109.67(16) yes
B1 . N1 . C3 . 131.62(16) yes
N1 . N2 . Fe1 . 119.70(11) yes
N1 . N2 . C1 . 106.46(15) yes
Fe1 . N2 . C1 . 133.84(13) yes
Fe1 . N4 . N3 . 119.73(11) yes
Fe1 . N4 . C4 . 134.10(12) yes
N3 . N4 . C4 . 106.17(14) yes
N5 . C8 . N7 . 112.26(17) yes
N5 . C8 . H81 . 123.5 no
N7 . C8 . H81 . 124.3 no
C8 . N7 . C7 . 102.28(15) yes
N7 . C7 . N6 . 114.19(17) yes
N7 . C7 . C9 . 122.91(18) yes
N6 . C7 . C9 . 122.88(17) yes
C7 . C9 . N8 . 177.0(3) yes
N5 . B1 . N1 . 106.20(15) yes
N5 . B1 . N3 . 105.98(15) yes
N1 . B1 . N3 . 108.36(15) yes
N5 . B1 . H1 . 109.2 no
N1 . B1 . H1 . 111.2 no
N3 . B1 . H1 . 115.3 no
N1 . C3 . C2 . 108.41(17) yes
N1 . C3 . H31 . 125.7 no
C2 . C3 . H31 . 125.9 no
C3 . C2 . C1 . 104.87(18) yes
C3 . C2 . H21 . 127.0 no
C1 . C2 . H21 . 128.1 no
C2 . C1 . N2 . 110.59(18) yes
C2 . C1 . H11 . 125.4 no
N2 . C1 . H11 . 124.0 no
B1 . N3 . N4 . 118.65(14) yes
B1 . N3 . C6 . 131.54(16) yes
N4 . N3 . C6 . 109.79(15) yes
N3 . C6 . C5 . 108.57(17) yes
N3 . C6 . H61 . 125.1 no
C5 . C6 . H61 . 126.3 no
C6 . C5 . C4 . 105.07(18) yes
C6 . C5 . H51 . 127.9 no
C4 . C5 . H51 . 127.1 no
C5 . C4 . N4 . 110.40(17) yes
C5 . C4 . H41 . 125.3 no
N4 . C4 . H41 . 124.3 no

loop_
_geom_bond_atom_site_label_1
_geom_bond_site_symmetry_1
_geom_bond_atom_site_label_2
_geom_bond_site_symmetry_2
_geom_bond_distance
_geom_bond_publ_flag
Fe1 . N4 4_566 1.9836(14) yes
Fe1 . N2 4_566 1.9820(15) yes
Fe1 . N6 4_566 1.9618(14) yes
Fe1 . N6 . 1.9618(14) yes
Fe1 . N2 . 1.9820(15) yes
Fe1 . N4 . 1.9836(14) yes
N6 . N5 . 1.3619(19) yes
N6 . C7 . 1.333(2) yes
N5 . C8 . 1.340(2) yes
N5 . B1 . 1.567(3) yes
N8 . C9 . 1.136(3) yes
N1 . N2 . 1.363(2) yes
N1 . B1 . 1.529(3) yes
N1 . C3 . 1.350(2) yes
N2 . C1 . 1.332(2) yes
N4 . N3 . 1.3637(19) yes
N4 . C4 . 1.336(2) yes
C8 . N7 . 1.323(3) yes
C8 . H81 . 0.960 no
N7 . C7 . 1.351(2) yes
C7 . C9 . 1.437(3) yes
B1 . N3 . 1.525(3) yes
B1 . H1 . 1.098 no
C3 . C2 . 1.373(3) yes
C3 . H31 . 0.958 no
C2 . C1 . 1.396(3) yes
C2 . H21 . 0.958 no
C1 . H11 . 0.966 no
N3 . C6 . 1.343(2) yes
C6 . C5 . 1.368(3) yes
C6 . H61 . 0.961 no
C5 . C4 . 1.392(3) yes
C5 . H51 . 0.959 no
C4 . H41 . 0.955 no

loop_
_geom_hbond_atom_site_label_D
_geom_hbond_site_symmetry_D
_geom_hbond_atom_site_label_H
_geom_hbond_site_symmetry_H
_geom_hbond_atom_site_label_A
_geom_hbond_site_symmetry_A
_geom_hbond_angle_DHA
_geom_hbond_distance_DH
_geom_hbond_distance_HA
_geom_hbond_distance_DA
_geom_hbond_publ_flag
C4 . H41 . N7 8_465 157 0.96 2.55 3.453(3) yes
